data_4070072
loop_
_publ_author_name
'Chan, Ka-Wang'
'Huang, Enrique Kwan'
'Williams, Ian D.'
'Leung, Wa-Hung'

_publ_section_title
;
 Synthesis, Structures, and Reactivity of Ruthenium(II) Nitrosyl Tri- and
 Dialkyl Complexes
;
_journal_issue 19
_journal_name_full Organometallics
_journal_page_first 5794
_journal_paper_doi 10.1021/om900598j
_journal_volume 28
_journal_year 2009
_chemical_formula_sum 'C50 H75 N3 O Ru S Si3'
_chemical_formula_weight 951.53
_chemical_name_systematic
; 
 ? 
;
_space_group_IT_number 2
_symmetry_cell_setting triclinic
_symmetry_space_group_name_Hall '-P 1'
_symmetry_space_group_name_H-M 'P -1'
_atom_sites_solution_hydrogens geom
_atom_sites_solution_primary direct
_atom_sites_solution_secondary difmap
_audit_creation_method SHELXL-97
_cell_angle_alpha 101.989(2)
_cell_angle_beta 103.875(2)
_cell_angle_gamma 101.739(2)
_cell_formula_units_Z 2
_cell_length_a 12.2037(17)
_cell_length_b 14.673(2)
_cell_length_c 15.765(2)
_cell_measurement_reflns_used 8038
_cell_measurement_temperature 173(2)
_cell_measurement_theta_max 27.14
_cell_measurement_theta_min 2.27
_cell_volume 2583.7(6)
_computing_structure_refinement 'SHELXL-97 (Sheldrick, 1997)'
_computing_structure_solution 'SHELXS-97 (Sheldrick, 1990)'
_diffrn_ambient_temperature 173(2)
_diffrn_measured_fraction_theta_full 0.984
_diffrn_measured_fraction_theta_max 0.980
_diffrn_radiation_monochromator graphite
_diffrn_radiation_source 'fine-focus sealed tube'
_diffrn_radiation_type MoK\a
_diffrn_radiation_wavelength 0.71073
_diffrn_reflns_av_R_equivalents 0.0251
_diffrn_reflns_av_sigmaI/netI 0.0380
_diffrn_reflns_limit_h_max 15
_diffrn_reflns_limit_h_min -15
_diffrn_reflns_limit_k_max 18
_diffrn_reflns_limit_k_min -18
_diffrn_reflns_limit_l_max 19
_diffrn_reflns_limit_l_min -19
_diffrn_reflns_number 22216
_diffrn_reflns_theta_full 25.05
_diffrn_reflns_theta_max 26.00
_diffrn_reflns_theta_min 1.73
_exptl_absorpt_coefficient_mu 0.450
_exptl_absorpt_correction_T_max 1.00
_exptl_absorpt_correction_T_min 0.88
_exptl_absorpt_correction_type multi-scan
_exptl_absorpt_process_details SADABS
_exptl_crystal_colour red
_exptl_crystal_density_diffrn 1.223
_exptl_crystal_density_method 'not measured'
_exptl_crystal_description block
_exptl_crystal_F_000 1012
_exptl_crystal_size_max 0.30
_exptl_crystal_size_mid 0.28
_exptl_crystal_size_min 0.25
_refine_diff_density_max 0.490
_refine_diff_density_min -0.378
_refine_diff_density_rms 0.061
_refine_ls_extinction_method none
_refine_ls_goodness_of_fit_ref 1.030
_refine_ls_hydrogen_treatment constr
_refine_ls_matrix_type full
_refine_ls_number_parameters 542
_refine_ls_number_reflns 9947
_refine_ls_number_restraints 7
_refine_ls_restrained_S_all 1.035
_refine_ls_R_factor_all 0.0425
_refine_ls_R_factor_gt 0.0330
_refine_ls_shift/su_max 0.002
_refine_ls_shift/su_mean 0.000
_refine_ls_structure_factor_coef Fsqd
_refine_ls_weighting_details 'calc w=1/[\s^2^(Fo^2^)+(0.0495P)^2^+0.0000P] where P=(Fo^2^+2Fc^2^)/3'
_refine_ls_weighting_scheme calc
_refine_ls_wR_factor_gt 0.0805
_refine_ls_wR_factor_ref 0.0834
_reflns_number_gt 8468
_reflns_number_total 9947
_reflns_threshold_expression >2sigma(I)
_cod_data_source_file om900598j_si_001.cif
_cod_data_source_block ckw30
_cod_depositor_comments
;
The following automatic conversions were performed:

'_symmetry_cell_setting' value 'Triclinic' changed to 'triclinic'
according to /home/saulius/struct/CIF-dictionaries/cif_core.dic
dictionary named 'cif_core.dic' version 2.4.2 from 2011-04-26.

Automatic conversion script
Id: cif_fix_values 1715 2011-07-08 13:25:40Z adriana 
;
_cod_original_cell_volume 2583.6(6)
_cod_original_sg_symbol_H-M P-1
_cod_database_code 4070072

loop_
_symmetry_equiv_pos_as_xyz
'x, y, z'
'-x, -y, -z'

loop_
_atom_site_label
_atom_site_type_symbol
_atom_site_fract_x
_atom_site_fract_y
_atom_site_fract_z
_atom_site_U_iso_or_equiv
_atom_site_adp_type
_atom_site_occupancy
_atom_site_symmetry_multiplicity
_atom_site_calc_flag
_atom_site_refinement_flags
_atom_site_disorder_assembly
_atom_site_disorder_group
Ru1 Ru 0.275544(13) 0.302183(12) 0.234167(11) 0.02327(6) Uani 1 1 d . . .
S1 S 0.32719(5) 0.14698(4) 0.18860(4) 0.03198(13) Uani 1 1 d . . .
Si1 Si 0.39881(5) 0.09306(4) 0.29509(4) 0.02906(13) Uani 1 1 d . . .
Si2 Si 0.35579(6) 0.37677(5) 0.06032(5) 0.04034(16) Uani 1 1 d . . .
Si3 Si 0.19544(5) 0.51308(4) 0.33600(4) 0.03168(14) Uani 1 1 d . . .
N1 N 0.41122(15) 0.38268(13) 0.27310(12) 0.0286(4) Uani 1 1 d . . .
N2 N 0.10632(14) 0.20677(13) 0.20836(12) 0.0283(4) Uani 1 1 d . . .
N3 N 0.26088(13) 0.29204(12) 0.36499(11) 0.0243(4) Uani 1 1 d . . .
O1 O 0.50420(13) 0.43699(12) 0.30972(12) 0.0436(4) Uani 1 1 d . . .
C1 C 0.0345(2) 0.15613(18) 0.12546(15) 0.0407(6) Uani 1 1 d . . .
H1A H 0.0599 0.1625 0.0740 0.049 Uiso 1 1 calc R . .
C2 C -0.0733(2) 0.09596(18) 0.11183(16) 0.0428(6) Uani 1 1 d . . .
H2A H -0.1202 0.0613 0.0519 0.051 Uiso 1 1 calc R . .
C3 C -0.11484(18) 0.08492(16) 0.18494(15) 0.0313(5) Uani 1 1 d . . .
C4 C -0.04005(17) 0.13580(15) 0.26999(14) 0.0276(4) Uani 1 1 d . . .
H4A H -0.0640 0.1302 0.3222 0.033 Uiso 1 1 calc R . .
C5 C 0.06963(17) 0.19508(14) 0.28061(14) 0.0253(4) Uani 1 1 d . . .
C6 C 0.15595(16) 0.24573(14) 0.36955(13) 0.0237(4) Uani 1 1 d . . .
C7 C 0.13455(17) 0.24661(15) 0.45246(14) 0.0265(4) Uani 1 1 d . . .
H7A H 0.0602 0.2121 0.4534 0.032 Uiso 1 1 calc R . .
C8 C 0.21931(18) 0.29669(15) 0.53344(14) 0.0281(4) Uani 1 1 d . . .
C9 C 0.32800(18) 0.34163(16) 0.52666(14) 0.0306(5) Uani 1 1 d . . .
H9A H 0.3904 0.3757 0.5801 0.037 Uiso 1 1 calc R . .
C10 C 0.34521(17) 0.33699(15) 0.44351(14) 0.0295(5) Uani 1 1 d . . .
H10A H 0.4207 0.3671 0.4412 0.035 Uiso 1 1 calc R . .
C11 C -0.23733(19) 0.02110(17) 0.16896(16) 0.0368(5) Uani 1 1 d . . .
C12 C -0.3259(2) 0.0702(3) 0.1253(2) 0.0724(10) Uani 1 1 d . . .
H12A H -0.3155 0.1335 0.1662 0.109 Uiso 1 1 calc R . .
H12B H -0.4054 0.0300 0.1137 0.109 Uiso 1 1 calc R . .
H12C H -0.3136 0.0785 0.0678 0.109 Uiso 1 1 calc R . .
C13 C -0.2597(2) 0.0066(2) 0.25657(18) 0.0527(7) Uani 1 1 d . . .
H13A H -0.2517 0.0694 0.2974 0.079 Uiso 1 1 calc R . .
H13B H -0.2026 -0.0241 0.2858 0.079 Uiso 1 1 calc R . .
H13C H -0.3390 -0.0347 0.2431 0.079 Uiso 1 1 calc R . .
C14 C -0.2550(3) -0.0764(2) 0.1040(2) 0.0799(11) Uani 1 1 d . . .
H14A H -0.2429 -0.0672 0.0468 0.120 Uiso 1 1 calc R . .
H14B H -0.3348 -0.1161 0.0923 0.120 Uiso 1 1 calc R . .
H14C H -0.1987 -0.1090 0.1310 0.120 Uiso 1 1 calc R . .
C15 C 0.19780(19) 0.30748(17) 0.62590(14) 0.0344(5) Uani 1 1 d . . .
C16 C 0.1847(3) 0.4090(2) 0.6579(2) 0.0607(8) Uani 1 1 d . . .
H16A H 0.1179 0.4177 0.6145 0.091 Uiso 1 1 calc R . .
H16B H 0.2563 0.4567 0.6621 0.091 Uiso 1 1 calc R . .
H16C H 0.1716 0.4178 0.7177 0.091 Uiso 1 1 calc R . .
C17 C 0.0888(2) 0.2333(2) 0.62217(17) 0.0514(7) Uani 1 1 d . . .
H17A H 0.0933 0.1684 0.5944 0.077 Uiso 1 1 calc R . .
H17B H 0.0194 0.2463 0.5858 0.077 Uiso 1 1 calc R . .
H17C H 0.0835 0.2374 0.6838 0.077 Uiso 1 1 calc R . .
C18 C 0.3029(2) 0.2946(2) 0.69420(17) 0.0589(8) Uani 1 1 d . . .
H18A H 0.3150 0.2311 0.6719 0.088 Uiso 1 1 calc R . .
H18B H 0.2875 0.2994 0.7530 0.088 Uiso 1 1 calc R . .
H18C H 0.3732 0.3452 0.7012 0.088 Uiso 1 1 calc R . .
C21 C 0.30626(19) 0.07269(16) 0.37321(16) 0.0338(5) Uani 1 1 d . . .
C22 C 0.3481(2) 0.09446(18) 0.46745(17) 0.0401(5) Uani 1 1 d . . .
H22A H 0.4269 0.1310 0.4974 0.048 Uiso 1 1 calc R . .
C23 C 0.2768(3) 0.06382(19) 0.51846(19) 0.0491(7) Uani 1 1 d . . .
H23A H 0.3074 0.0783 0.5825 0.059 Uiso 1 1 calc R . .
C24 C 0.1621(3) 0.01253(19) 0.4760(2) 0.0516(7) Uani 1 1 d . . .
H24A H 0.1134 -0.0082 0.5109 0.062 Uiso 1 1 calc R . .
C25 C 0.1178(2) -0.00880(19) 0.3838(2) 0.0498(7) Uani 1 1 d . . .
H25A H 0.0381 -0.0436 0.3548 0.060 Uiso 1 1 calc R . .
C26 C 0.1894(2) 0.02059(17) 0.33260(18) 0.0412(6) Uani 1 1 d . . .
H26A H 0.1580 0.0048 0.2685 0.049 Uiso 1 1 calc R . .
C31 C 0.40732(18) -0.03296(16) 0.24447(16) 0.0334(5) Uani 1 1 d . . .
C32 C 0.4234(2) -0.09622(17) 0.29829(19) 0.0446(6) Uani 1 1 d . . .
H32A H 0.4262 -0.0766 0.3603 0.053 Uiso 1 1 calc R . .
C33 C 0.4354(2) -0.18726(19) 0.2631(2) 0.0592(8) Uani 1 1 d . . .
H33A H 0.4462 -0.2293 0.3010 0.071 Uiso 1 1 calc R . .
C34 C 0.4318(2) -0.21693(19) 0.1734(2) 0.0600(8) Uani 1 1 d . . .
H34A H 0.4411 -0.2789 0.1493 0.072 Uiso 1 1 calc R . .
C35 C 0.4146(2) -0.15602(19) 0.1190(2) 0.0525(7) Uani 1 1 d . . .
H35A H 0.4113 -0.1765 0.0569 0.063 Uiso 1 1 calc R . .
C36 C 0.40196(19) -0.06529(17) 0.15321(17) 0.0390(5) Uani 1 1 d . . .
H36A H 0.3895 -0.0245 0.1143 0.047 Uiso 1 1 calc R . .
C41 C 0.55348(19) 0.16623(16) 0.36030(15) 0.0323(5) Uani 1 1 d . . .
C42 C 0.6224(2) 0.14219(17) 0.43265(16) 0.0389(5) Uani 1 1 d . . .
H42A H 0.5880 0.0907 0.4538 0.047 Uiso 1 1 calc R . .
C43 C 0.7390(2) 0.19106(18) 0.47424(19) 0.0473(6) Uani 1 1 d . . .
H43A H 0.7835 0.1738 0.5238 0.057 Uiso 1 1 calc R . .
C44 C 0.7905(2) 0.26561(18) 0.4429(2) 0.0500(7) Uani 1 1 d . . .
H44A H 0.8708 0.2992 0.4705 0.060 Uiso 1 1 calc R . .
C45 C 0.7257(2) 0.29044(18) 0.3727(2) 0.0494(7) Uani 1 1 d . . .
H45A H 0.7610 0.3418 0.3518 0.059 Uiso 1 1 calc R . .
C46 C 0.6083(2) 0.24156(17) 0.33135(17) 0.0402(6) Uani 1 1 d . . .
H46A H 0.5647 0.2600 0.2823 0.048 Uiso 1 1 calc R . .
C51 C 0.24590(19) 0.29740(16) 0.09518(14) 0.0303(5) Uani 1 1 d . . .
H51A H 0.2363 0.2299 0.0616 0.036 Uiso 1 1 calc R . .
H51B H 0.1701 0.3124 0.0741 0.036 Uiso 1 1 calc R . .
C52 C 0.4963(3) 0.3409(2) 0.0825(2) 0.0663(9) Uani 1 1 d . . .
H52A H 0.4795 0.2703 0.0625 0.099 Uiso 1 1 calc R . .
H52B H 0.5377 0.3636 0.1476 0.099 Uiso 1 1 calc R . .
H52C H 0.5453 0.3699 0.0489 0.099 Uiso 1 1 calc R . .
C53 C 0.2992(3) 0.3635(3) -0.0637(2) 0.0796(11) Uani 1 1 d . . .
H53A H 0.2821 0.2955 -0.0971 0.119 Uiso 1 1 calc R . .
H53B H 0.3584 0.4029 -0.0831 0.119 Uiso 1 1 calc R . .
H53C H 0.2275 0.3850 -0.0760 0.119 Uiso 1 1 calc R . .
C54 C 0.3858(3) 0.50823(18) 0.1173(2) 0.0534(7) Uani 1 1 d . . .
H54A H 0.3129 0.5279 0.1040 0.080 Uiso 1 1 calc R . .
H54B H 0.4428 0.5460 0.0949 0.080 Uiso 1 1 calc R . .
H54C H 0.4174 0.5196 0.1831 0.080 Uiso 1 1 calc R . .
C55 C 0.18444(19) 0.41369(16) 0.23697(15) 0.0323(5) Uani 1 1 d . . .
H55A H 0.2033 0.4460 0.1910 0.039 Uiso 1 1 calc R . .
H55B H 0.1002 0.3790 0.2124 0.039 Uiso 1 1 calc R . .
C56 C 0.3503(2) 0.57536(19) 0.4057(2) 0.0507(7) Uani 1 1 d . . .
H56A H 0.3963 0.5951 0.3663 0.076 Uiso 1 1 calc R . .
H56B H 0.3839 0.5310 0.4359 0.076 Uiso 1 1 calc R . .
H56C H 0.3520 0.6326 0.4515 0.076 Uiso 1 1 calc R . .
C57 C 0.1075(2) 0.47261(18) 0.41022(17) 0.0428(6) Uani 1 1 d . . .
H57A H 0.0322 0.4280 0.3723 0.064 Uiso 1 1 calc R . .
H57B H 0.0939 0.5289 0.4478 0.064 Uiso 1 1 calc R . .
H57C H 0.1504 0.4397 0.4494 0.064 Uiso 1 1 calc R . .
C58 C 0.1342(2) 0.60580(19) 0.29019(19) 0.0496(6) Uani 1 1 d . . .
H58A H 0.0545 0.5753 0.2497 0.074 Uiso 1 1 calc R . .
H58B H 0.1836 0.6338 0.2564 0.074 Uiso 1 1 calc R . .
H58C H 0.1324 0.6569 0.3405 0.074 Uiso 1 1 calc R . .
C1S C 0.8244(3) 0.3551(3) 0.1525(3) 0.1024(14) Uani 1 1 d D . .
H1SA H 0.8035 0.4089 0.1874 0.154 Uiso 1 1 calc R . .
H1SB H 0.8932 0.3430 0.1907 0.154 Uiso 1 1 calc R . .
H1SC H 0.7586 0.2970 0.1326 0.154 Uiso 1 1 calc R . .
C2S C 0.8526(5) 0.3807(4) 0.0698(4) 0.1317(19) Uani 1 1 d D . .
H2SA H 0.9182 0.4401 0.0896 0.158 Uiso 1 1 calc R . .
H2SB H 0.7835 0.3933 0.0311 0.158 Uiso 1 1 calc R . .
C3S C 0.8862(3) 0.2967(3) 0.0154(3) 0.0780(10) Uani 1 1 d D B .
H3SA H 0.9568 0.2868 0.0547 0.094 Uiso 1 1 calc R . .
H3SB H 0.8220 0.2372 0.0005 0.094 Uiso 1 1 calc R . .
C4S C 0.9080(4) 0.3077(5) -0.0622(4) 0.133(2) Uani 1 1 d D . .
H4SC H 0.9112 0.3767 -0.0566 0.160 Uiso 0.50 1 calc PR A 2
H4SD H 0.8318 0.2720 -0.1077 0.160 Uiso 0.50 1 calc PR A 2
H4SA H 0.9793 0.3617 -0.0462 0.160 Uiso 0.50 1 calc PR A 1
H4SB H 0.8423 0.3273 -0.0973 0.160 Uiso 0.50 1 calc PR A 1
C5S C 0.9243(7) 0.2253(7) -0.1210(6) 0.111(2) Uiso 0.70 1 d PD B 1
H5SA H 0.9706 0.1970 -0.0781 0.133 Uiso 0.70 1 calc PR B 1
H5SD H 0.8450 0.1799 -0.1444 0.133 Uiso 0.70 1 calc PR B 1
C6S C 0.9697(17) 0.2096(16) -0.1966(12) 0.152(7) Uiso 0.30 1 d PD B 1
H6SA H 0.9631 0.1406 -0.2185 0.228 Uiso 0.30 1 calc PR B 1
H6SB H 1.0522 0.2461 -0.1779 0.228 Uiso 0.30 1 calc PR B 1
H6SC H 0.9251 0.2313 -0.2453 0.228 Uiso 0.30 1 calc PR B 1
C5SA C 0.988(2) 0.2935(14) -0.1136(18) 0.189(10) Uiso 0.30 1 d PD B 2
H5SB H 1.0705 0.3255 -0.0783 0.227 Uiso 0.30 1 calc PR B 2
H5SC H 0.9681 0.3121 -0.1711 0.227 Uiso 0.30 1 calc PR B 2
C6SA C 0.9559(12) 0.1863(10) -0.1270(10) 0.217(6) Uiso 0.70 1 d PD B 2
H6SD H 1.0037 0.1576 -0.1609 0.326 Uiso 0.70 1 calc PR B 2
H6SE H 0.8728 0.1589 -0.1610 0.326 Uiso 0.70 1 calc PR B 2
H6SF H 0.9704 0.1723 -0.0677 0.326 Uiso 0.70 1 calc PR B 2

loop_
_atom_site_aniso_label
_atom_site_aniso_U_11
_atom_site_aniso_U_22
_atom_site_aniso_U_33
_atom_site_aniso_U_23
_atom_site_aniso_U_13
_atom_site_aniso_U_12
Ru1 0.02470(9) 0.02264(10) 0.02199(10) 0.00454(7) 0.00996(6) 0.00314(6)
S1 0.0424(3) 0.0286(3) 0.0279(3) 0.0074(2) 0.0128(2) 0.0135(2)
Si1 0.0327(3) 0.0258(3) 0.0317(3) 0.0080(3) 0.0133(3) 0.0096(2)
Si2 0.0553(4) 0.0329(4) 0.0351(4) 0.0093(3) 0.0257(3) 0.0017(3)
Si3 0.0335(3) 0.0270(3) 0.0350(3) 0.0050(3) 0.0122(3) 0.0100(3)
N1 0.0301(9) 0.0279(10) 0.0292(10) 0.0054(8) 0.0144(8) 0.0062(8)
N2 0.0277(9) 0.0308(10) 0.0235(9) 0.0048(8) 0.0088(7) 0.0028(7)
N3 0.0253(8) 0.0238(9) 0.0240(9) 0.0050(7) 0.0093(7) 0.0059(7)
O1 0.0281(8) 0.0362(9) 0.0551(11) 0.0028(8) 0.0106(7) -0.0045(7)
C1 0.0416(13) 0.0466(15) 0.0230(12) 0.0021(11) 0.0106(10) -0.0059(11)
C2 0.0383(12) 0.0493(15) 0.0252(12) 0.0002(11) 0.0068(10) -0.0090(11)
C3 0.0313(11) 0.0301(12) 0.0288(12) 0.0044(9) 0.0089(9) 0.0038(9)
C4 0.0285(10) 0.0283(11) 0.0250(11) 0.0055(9) 0.0105(8) 0.0044(9)
C5 0.0282(10) 0.0233(10) 0.0256(11) 0.0065(9) 0.0099(8) 0.0070(8)
C6 0.0253(9) 0.0214(10) 0.0243(11) 0.0049(8) 0.0082(8) 0.0059(8)
C7 0.0267(10) 0.0268(11) 0.0254(11) 0.0060(9) 0.0095(8) 0.0050(8)
C8 0.0320(10) 0.0293(11) 0.0255(11) 0.0075(9) 0.0116(9) 0.0097(9)
C9 0.0280(10) 0.0341(12) 0.0241(11) 0.0044(9) 0.0034(8) 0.0044(9)
C10 0.0248(10) 0.0304(12) 0.0294(12) 0.0058(9) 0.0073(9) 0.0023(9)
C11 0.0300(11) 0.0376(13) 0.0326(13) 0.0003(10) 0.0095(9) -0.0039(10)
C12 0.0376(14) 0.096(3) 0.084(2) 0.045(2) 0.0127(15) 0.0043(16)
C13 0.0351(13) 0.0668(19) 0.0448(16) 0.0161(14) 0.0118(11) -0.0118(12)
C14 0.075(2) 0.0480(18) 0.090(3) -0.0205(17) 0.0454(19) -0.0255(16)
C15 0.0385(12) 0.0411(13) 0.0214(11) 0.0052(10) 0.0108(9) 0.0066(10)
C16 0.086(2) 0.0528(18) 0.0514(18) 0.0038(14) 0.0419(16) 0.0198(16)
C17 0.0558(15) 0.0607(18) 0.0338(14) 0.0101(13) 0.0237(12) -0.0031(13)
C18 0.0580(16) 0.095(2) 0.0241(13) 0.0190(15) 0.0112(12) 0.0200(16)
C21 0.0416(12) 0.0300(12) 0.0417(13) 0.0175(10) 0.0207(10) 0.0175(10)
C22 0.0473(13) 0.0428(14) 0.0393(14) 0.0140(11) 0.0199(11) 0.0202(11)
C23 0.0711(18) 0.0477(16) 0.0469(16) 0.0210(13) 0.0322(14) 0.0296(14)
C24 0.0691(18) 0.0445(16) 0.070(2) 0.0340(15) 0.0469(16) 0.0274(14)
C25 0.0473(14) 0.0426(15) 0.072(2) 0.0270(14) 0.0296(14) 0.0140(12)
C26 0.0444(13) 0.0370(14) 0.0487(15) 0.0175(12) 0.0199(11) 0.0117(11)
C31 0.0280(10) 0.0262(11) 0.0452(14) 0.0075(10) 0.0118(10) 0.0062(9)
C32 0.0461(14) 0.0335(13) 0.0577(17) 0.0152(12) 0.0160(12) 0.0148(11)
C33 0.0517(16) 0.0334(15) 0.094(3) 0.0220(16) 0.0173(16) 0.0141(12)
C34 0.0496(16) 0.0267(14) 0.095(3) -0.0012(15) 0.0177(16) 0.0126(12)
C35 0.0456(14) 0.0389(15) 0.0636(19) -0.0077(13) 0.0172(13) 0.0116(12)
C36 0.0340(12) 0.0309(13) 0.0481(15) 0.0015(11) 0.0132(11) 0.0079(10)
C41 0.0367(11) 0.0273(11) 0.0338(12) 0.0034(10) 0.0132(10) 0.0120(9)
C42 0.0420(13) 0.0340(13) 0.0411(14) 0.0076(11) 0.0119(11) 0.0139(10)
C43 0.0440(14) 0.0395(15) 0.0498(16) 0.0005(12) 0.0020(12) 0.0185(12)
C44 0.0371(13) 0.0349(14) 0.0640(19) -0.0048(13) 0.0063(12) 0.0078(11)
C45 0.0453(14) 0.0337(14) 0.0653(19) 0.0080(13) 0.0188(13) 0.0044(11)
C46 0.0426(13) 0.0335(13) 0.0454(15) 0.0092(11) 0.0153(11) 0.0107(11)
C51 0.0406(12) 0.0267(11) 0.0242(11) 0.0066(9) 0.0135(9) 0.0060(9)
C52 0.0626(18) 0.065(2) 0.086(2) 0.0188(18) 0.0517(17) 0.0136(15)
C53 0.121(3) 0.069(2) 0.0419(17) 0.0196(16) 0.0376(18) -0.012(2)
C54 0.0690(18) 0.0353(14) 0.0553(17) 0.0152(13) 0.0245(14) 0.0021(13)
C55 0.0335(11) 0.0336(12) 0.0334(12) 0.0091(10) 0.0127(9) 0.0130(9)
C56 0.0413(14) 0.0380(15) 0.0617(18) -0.0019(13) 0.0097(12) 0.0087(11)
C57 0.0542(15) 0.0406(14) 0.0396(14) 0.0078(11) 0.0224(12) 0.0185(12)
C58 0.0658(17) 0.0402(15) 0.0509(17) 0.0143(13) 0.0216(13) 0.0245(13)
C1S 0.078(3) 0.110(3) 0.103(4) 0.022(3) 0.008(2) 0.020(2)
C2S 0.122(4) 0.127(4) 0.133(5) 0.048(4) 0.000(3) 0.036(3)
C3S 0.0572(19) 0.084(3) 0.074(3) 0.020(2) -0.0115(17) 0.0171(18)
C4S 0.093(3) 0.171(6) 0.129(5) 0.056(4) 0.007(3) 0.035(3)

loop_
_atom_type_symbol
_atom_type_description
_atom_type_scat_dispersion_real
_atom_type_scat_dispersion_imag
_atom_type_scat_source
C C 0.0033 0.0016 'International Tables Vol C Tables 4.2.6.8 and 6.1.1.4'
H H 0.0000 0.0000 'International Tables Vol C Tables 4.2.6.8 and 6.1.1.4'
N N 0.0061 0.0033 'International Tables Vol C Tables 4.2.6.8 and 6.1.1.4'
Si Si 0.0817 0.0704 'International Tables Vol C Tables 4.2.6.8 and 6.1.1.4'
S S 0.1246 0.1234 'International Tables Vol C Tables 4.2.6.8 and 6.1.1.4'
Ru Ru -1.2594 0.8363 'International Tables Vol C Tables 4.2.6.8 and 6.1.1.4'
O O 0.0106 0.0060 'International Tables Vol C Tables 4.2.6.8 and 6.1.1.4'

loop_
_geom_angle_atom_site_label_1
_geom_angle_atom_site_label_2
_geom_angle_atom_site_label_3
_geom_angle
N1 Ru1 C51 97.08(8)
N1 Ru1 N2 170.58(7)
C51 Ru1 N2 92.02(7)
N1 Ru1 N3 96.14(7)
C51 Ru1 N3 166.18(7)
N2 Ru1 N3 74.62(6)
N1 Ru1 C55 93.71(8)
C51 Ru1 C55 84.22(9)
N2 Ru1 C55 84.73(8)
N3 Ru1 C55 90.93(7)
N1 Ru1 S1 100.97(6)
C51 Ru1 S1 83.81(6)
N2 Ru1 S1 82.40(5)
N3 Ru1 S1 97.61(5)
C55 Ru1 S1 162.07(6)
Si1 S1 Ru1 115.37(3)
C41 Si1 C21 111.67(10)
C41 Si1 C31 106.52(9)
C21 Si1 C31 102.78(10)
C41 Si1 S1 111.79(7)
C21 Si1 S1 115.48(7)
C31 Si1 S1 107.73(8)
C51 Si2 C53 109.01(12)
C51 Si2 C52 110.26(12)
C53 Si2 C52 108.51(17)
C51 Si2 C54 113.67(11)
C53 Si2 C54 106.00(15)
C52 Si2 C54 109.19(14)
C55 Si3 C58 107.10(11)
C55 Si3 C56 112.74(11)
C58 Si3 C56 106.57(13)
C55 Si3 C57 112.88(11)
C58 Si3 C57 107.29(12)
C56 Si3 C57 109.88(13)
O1 N1 Ru1 172.20(16)
C1 N2 C5 117.50(17)
C1 N2 Ru1 124.85(14)
C5 N2 Ru1 117.64(13)
C10 N3 C6 117.52(17)
C10 N3 Ru1 124.39(13)
C6 N3 Ru1 117.71(13)
N2 C1 C2 123.0(2)
C1 C2 C3 120.6(2)
C4 C3 C2 116.10(19)
C4 C3 C11 123.56(19)
C2 C3 C11 120.33(19)
C3 C4 C5 121.21(19)
N2 C5 C4 121.45(19)
N2 C5 C6 114.98(17)
C4 C5 C6 123.51(18)
N3 C6 C7 121.41(18)
N3 C6 C5 114.23(17)
C7 C6 C5 124.36(17)
C8 C7 C6 121.27(18)
C7 C8 C9 116.00(19)
C7 C8 C15 123.63(18)
C9 C8 C15 120.32(19)
C10 C9 C8 120.38(19)
N3 C10 C9 123.31(18)
C14 C11 C13 109.5(2)
C14 C11 C12 108.3(3)
C13 C11 C12 108.6(2)
C14 C11 C3 110.0(2)
C13 C11 C3 112.27(18)
C12 C11 C3 108.0(2)
C17 C15 C16 109.7(2)
C17 C15 C8 112.04(19)
C16 C15 C8 108.02(19)
C17 C15 C18 108.2(2)
C16 C15 C18 109.0(2)
C8 C15 C18 109.78(19)
C22 C21 C26 117.1(2)
C22 C21 Si1 125.40(18)
C26 C21 Si1 116.93(18)
C23 C22 C21 121.3(2)
C24 C23 C22 119.9(3)
C25 C24 C23 120.3(2)
C24 C25 C26 119.9(3)
C25 C26 C21 121.4(3)
C32 C31 C36 117.5(2)
C32 C31 Si1 120.63(19)
C36 C31 Si1 121.86(17)
C33 C32 C31 121.3(3)
C34 C33 C32 120.2(3)
C35 C34 C33 119.3(3)
C34 C35 C36 120.9(3)
C35 C36 C31 120.7(2)
C46 C41 C42 116.7(2)
C46 C41 Si1 120.16(18)
C42 C41 Si1 122.80(17)
C43 C42 C41 122.1(2)
C42 C43 C44 119.3(2)
C45 C44 C43 119.8(2)
C44 C45 C46 120.7(2)
C45 C46 C41 121.3(2)
Si2 C51 Ru1 119.29(11)
Si3 C55 Ru1 127.89(11)
C1S C2S C3S 109.5(4)
C4S C3S C2S 115.9(5)
C3S C4S C5SA 141.6(12)
C3S C4S C5S 117.4(6)
C5SA C4S C5S 45.0(9)
C6S C5S C4S 135.8(12)
C4S C5SA C6SA 93.1(13)

loop_
_geom_bond_atom_site_label_1
_geom_bond_atom_site_label_2
_geom_bond_distance
Ru1 N1 1.7114(17)
Ru1 C51 2.117(2)
Ru1 N2 2.1387(16)
Ru1 N3 2.1451(16)
Ru1 C55 2.156(2)
Ru1 S1 2.4941(6)
S1 Si1 2.0827(8)
Si1 C41 1.886(2)
Si1 C21 1.888(2)
Si1 C31 1.890(2)
Si2 C51 1.855(2)
Si2 C53 1.864(3)
Si2 C52 1.870(3)
Si2 C54 1.870(3)
Si3 C55 1.859(2)
Si3 C58 1.869(3)
Si3 C56 1.871(3)
Si3 C57 1.872(2)
N1 O1 1.176(2)
N2 C1 1.346(3)
N2 C5 1.350(2)
N3 C10 1.342(3)
N3 C6 1.348(2)
C1 C2 1.367(3)
C2 C3 1.392(3)
C3 C4 1.381(3)
C3 C11 1.525(3)
C4 C5 1.391(3)
C5 C6 1.472(3)
C6 C7 1.391(3)
C7 C8 1.381(3)
C8 C9 1.395(3)
C8 C15 1.524(3)
C9 C10 1.367(3)
C11 C14 1.517(4)
C11 C13 1.519(3)
C11 C12 1.525(4)
C15 C17 1.517(3)
C15 C16 1.523(4)
C15 C18 1.536(3)
C21 C22 1.394(3)
C21 C26 1.394(3)
C22 C23 1.390(3)
C23 C24 1.373(4)
C24 C25 1.367(4)
C25 C26 1.390(3)
C31 C32 1.393(3)
C31 C36 1.399(3)
C32 C33 1.387(4)
C33 C34 1.378(4)
C34 C35 1.374(4)
C35 C36 1.383(3)
C41 C46 1.390(3)
C41 C42 1.400(3)
C42 C43 1.382(3)
C43 C44 1.389(4)
C44 C45 1.359(4)
C45 C46 1.389(3)
C1S C2S 1.525(6)
C2S C3S 1.536(6)
C3S C4S 1.346(6)
C4S C5SA 1.426(17)
C4S C5S 1.441(9)
C5S C6S 1.427(15)
C5SA C6SA 1.497(17)
